data_7112779
loop_
_publ_author_name
'Elemans, Johannes A. A. W.'
'Wezenberg, Sander J.'
'Coenen, Michiel J. J.'
'Escudero-Ad\'an, Eduardo C.'
'Benet-Buchholz, Jordi'
'den Boer, Duncan'
'Speller, Sylvia'
'Kleij, Arjan W.'
'De Feyter, Steven'

_publ_section_title
;
 Axial ligand control over monolayer and bilayer formation of
 metal-salophens at the liquid--solid interface
;
_journal_coden_ASTM CHCOFS
_journal_issue 15
_journal_name_full
;
 Chemical Communications (Cambridge, United Kingdom)
;
_journal_page_first 2548
_journal_page_last 2550
_journal_paper_doi 10.1039/b922212j
_journal_volume 46
_journal_year 2010
_chemical_formula_sum 'C51 H71 N3 O2 Zn'
_chemical_formula_weight 823.48
_space_group_IT_number 2
_symmetry_cell_setting triclinic
_symmetry_space_group_name_Hall '-P 1'
_symmetry_space_group_name_H-M 'P -1'
_atom_sites_solution_hydrogens geom
_atom_sites_solution_primary direct
_atom_sites_solution_secondary difmap
_audit_creation_method SHELXL-97
_cell_angle_alpha 86.698(19)
_cell_angle_beta 82.33(2)
_cell_angle_gamma 88.33(2)
_cell_formula_units_Z 2
_cell_length_a 8.261(8)
_cell_length_b 12.037(12)
_cell_length_c 23.26(2)
_cell_measurement_reflns_used 1980
_cell_measurement_temperature 100(2)
_cell_measurement_theta_max 22.53
_cell_measurement_theta_min 2.38
_cell_volume 2288(4)
_computing_cell_refinement 'Bruker APEX2 v2009.1-0'
_computing_data_collection 'Bruker APEX2 v2009.1-0'
_computing_data_reduction 'Bruker SAINT V7.60A'
_computing_molecular_graphics 'Bruker SHELXTL'
_computing_publication_material 'Bruker SHELXTL'
_computing_structure_refinement 'SHELXS-97 (Sheldrick, 2008)'
_computing_structure_solution 'SHELXS-97 (Sheldrick, 2008)'
_diffrn_ambient_temperature 100(2)
_diffrn_detector_area_resol_mean 512
_diffrn_detector_type '4K CCD area detector APEX II'
_diffrn_measured_fraction_theta_full 0.846
_diffrn_measured_fraction_theta_max 0.846
_diffrn_measurement_device_type 'Kappa 4-axis goniometer bruker-nonius'
_diffrn_measurement_method
;
Fullsphere data collection, phi and omega scans
;
_diffrn_measurement_specimen_support 'magnetic support whith 10 micron nylon fiber cryoloop'
_diffrn_radiation_monochromator 'Multilayer Montel 200 mirrors'
_diffrn_radiation_type MoK\a
_diffrn_radiation_wavelength 0.71073
_diffrn_reflns_av_R_equivalents 0.1343
_diffrn_reflns_av_sigmaI/netI 0.1859
_diffrn_reflns_limit_h_max 10
_diffrn_reflns_limit_h_min -7
_diffrn_reflns_limit_k_max 14
_diffrn_reflns_limit_k_min -14
_diffrn_reflns_limit_l_max 28
_diffrn_reflns_limit_l_min -28
_diffrn_reflns_number 19230
_diffrn_reflns_theta_full 26.17
_diffrn_reflns_theta_max 26.17
_diffrn_reflns_theta_min 2.38
_diffrn_source 'rotating anode X-ray tube'
_diffrn_source_current 70
_diffrn_source_power 50
_diffrn_source_size '3 mm x 0.3 mm fine focus'
_diffrn_source_type 'Bruker-Nonius FR 591'
_exptl_absorpt_coefficient_mu 0.578
_exptl_absorpt_correction_T_max 1.0
_exptl_absorpt_correction_T_min 0.7786
_exptl_absorpt_correction_type empirical
_exptl_absorpt_process_details
;
SADABS Version 2008/1 Bruker-Nonius
Blessing, Acta Cryst. (1995) A51 33-38
;
_exptl_crystal_colour yellow
_exptl_crystal_density_diffrn 1.195
_exptl_crystal_density_method 'not measured'
_exptl_crystal_description Needle
_exptl_crystal_F_000 888
_exptl_crystal_size_max 0.50
_exptl_crystal_size_mid 0.05
_exptl_crystal_size_min 0.04
_refine_diff_density_max 1.224
_refine_diff_density_min -1.091
_refine_diff_density_rms 0.101
_refine_ls_extinction_method none
_refine_ls_goodness_of_fit_ref 0.950
_refine_ls_hydrogen_treatment noref
_refine_ls_matrix_type full
_refine_ls_number_parameters 518
_refine_ls_number_reflns 7750
_refine_ls_number_restraints 0
_refine_ls_restrained_S_all 0.950
_refine_ls_R_factor_all 0.1535
_refine_ls_R_factor_gt 0.0814
_refine_ls_shift/su_max 0.001
_refine_ls_shift/su_mean 0.000
_refine_ls_structure_factor_coef Fsqd
_refine_ls_weighting_details 'calc w=1/[\s^2^(Fo^2^)+(0.1174P)^2^+0.0000P] where P=(Fo^2^+2Fc^2^)/3'
_refine_ls_weighting_scheme calc
_refine_ls_wR_factor_gt 0.1933
_refine_ls_wR_factor_ref 0.2337
_reflns_number_gt 4279
_reflns_number_total 7750
_reflns_threshold_expression >2sigma(I)
_cod_duplicate_entry 7105389
_cod_data_source_file b922212j.txt
_cod_data_source_block swi1812_0m
_cod_depositor_comments
;
The following automatic conversions were performed:
'_diffrn_measurement_specimen_suppport' tag replaced with
'_diffrn_measurement_specimen_support'.

Automatic conversion script
Id: cif_correct_tags 1440 2010-10-19 06:21:57Z saulius 

The following automatic conversions were performed:

'_symmetry_cell_setting' value 'Triclinic' changed to 'triclinic'
according to
/usr/data/users/saulius/automatic-downloads/retrospective/RSC/lib/dictionaries/cif_core.dic
dictionary named 'cif_core.dic' version 2.4.2 from 2011-04-26.

Automatic conversion script
Id: cif_fix_values 2281 2013-09-26 08:29:07Z andrius 
;
_cod_original_sg_symbol_H-M P-1
_cod_database_code 7112779

loop_
_symmetry_equiv_pos_as_xyz
'x, y, z'
'-x, -y, -z'

loop_
_atom_site_label
_atom_site_type_symbol
_atom_site_fract_x
_atom_site_fract_y
_atom_site_fract_z
_atom_site_U_iso_or_equiv
_atom_site_adp_type
_atom_site_occupancy
_atom_site_symmetry_multiplicity
_atom_site_calc_flag
_atom_site_refinement_flags
C1 C 0.7754(8) 0.8025(4) 0.4765(2) 0.0239(14) Uani 1 1 d .
C2 C 0.7302(9) 0.7588(4) 0.4253(2) 0.0287(15) Uani 1 1 d .
C3 C 0.6573(8) 0.8276(4) 0.3868(2) 0.0273(14) Uani 1 1 d .
H3 H 0.6272 0.7967 0.3532 0.033 Uiso 1 1 calc R
C4 C 0.6247(8) 0.9417(5) 0.3944(2) 0.0275(14) Uani 1 1 d .
C5 C 0.6678(8) 0.9851(5) 0.4433(2) 0.0288(15) Uani 1 1 d .
H5 H 0.6461 1.0617 0.4496 0.035 Uiso 1 1 calc R
C6 C 0.7445(8) 0.9179(4) 0.4850(2) 0.0233(14) Uani 1 1 d .
C7 C 0.7674(10) 0.6376(4) 0.4154(2) 0.0357(18) Uani 1 1 d .
H7A H 0.7228 0.6174 0.3805 0.054 Uiso 1 1 calc R
H7B H 0.7175 0.5920 0.4491 0.054 Uiso 1 1 calc R
H7C H 0.8859 0.6245 0.4102 0.054 Uiso 1 1 calc R
C8 C 0.5467(9) 1.0138(5) 0.3491(2) 0.0325(16) Uani 1 1 d .
H8A H 0.4884 1.0780 0.3679 0.039 Uiso 1 1 calc R
H8B H 0.4655 0.9698 0.3330 0.039 Uiso 1 1 calc R
C9 C 0.6764(9) 1.0571(5) 0.2989(2) 0.0317(16) Uani 1 1 d .
H9A H 0.7621 1.0968 0.3150 0.038 Uiso 1 1 calc R
H9B H 0.7290 0.9934 0.2780 0.038 Uiso 1 1 calc R
C10 C 0.5953(9) 1.1365(5) 0.2563(2) 0.0341(16) Uani 1 1 d .
H10A H 0.5276 1.1929 0.2784 0.041 Uiso 1 1 calc R
H10B H 0.5224 1.0937 0.2358 0.041 Uiso 1 1 calc R
C11 C 0.7240(10) 1.1961(5) 0.2111(2) 0.0409(19) Uani 1 1 d .
H11A H 0.7982 1.2377 0.2317 0.049 Uiso 1 1 calc R
H11B H 0.7903 1.1397 0.1885 0.049 Uiso 1 1 calc R
C12 C 0.6434(10) 1.2766(5) 0.1695(3) 0.046(2) Uani 1 1 d .
H12A H 0.5748 1.2334 0.1474 0.055 Uiso 1 1 calc R
H12B H 0.5702 1.3287 0.1927 0.055 Uiso 1 1 calc R
C13 C 0.7631(10) 1.3443(5) 0.1264(3) 0.045(2) Uani 1 1 d .
H13A H 0.8371 1.3838 0.1481 0.054 Uiso 1 1 calc R
H13B H 0.8306 1.2930 0.1008 0.054 Uiso 1 1 calc R
C14 C 0.6765(11) 1.4290(6) 0.0892(3) 0.056(2) Uani 1 1 d .
H14A H 0.6049 1.4773 0.1152 0.067 Uiso 1 1 calc R
H14B H 0.6057 1.3885 0.0667 0.067 Uiso 1 1 calc R
C15 C 0.7899(11) 1.5031(6) 0.0467(3) 0.052(2) Uani 1 1 d .
H15A H 0.8620 1.5431 0.0688 0.062 Uiso 1 1 calc R
H15B H 0.8601 1.4553 0.0199 0.062 Uiso 1 1 calc R
C16 C 0.6989(12) 1.5876(6) 0.0111(3) 0.064(3) Uani 1 1 d .
H16A H 0.6261 1.6333 0.0381 0.077 Uiso 1 1 calc R
H16B H 0.6290 1.5469 -0.0116 0.077 Uiso 1 1 calc R
C17 C 0.8073(11) 1.6654(6) -0.0307(3) 0.051(2) Uani 1 1 d .
H17A H 0.8767 1.7072 -0.0083 0.061 Uiso 1 1 calc R
H17B H 0.8802 1.6205 -0.0581 0.061 Uiso 1 1 calc R
C18 C 0.7085(12) 1.7475(6) -0.0650(3) 0.061(3) Uani 1 1 d .
H18A H 0.6325 1.7901 -0.0375 0.073 Uiso 1 1 calc R
H18B H 0.6421 1.7054 -0.0883 0.073 Uiso 1 1 calc R
C19 C 0.8147(11) 1.8297(6) -0.1058(3) 0.059(3) Uani 1 1 d .
H19A H 0.8706 1.8782 -0.0827 0.088 Uiso 1 1 calc R
H19B H 0.7453 1.8751 -0.1294 0.088 Uiso 1 1 calc R
H19C H 0.8960 1.7882 -0.1313 0.088 Uiso 1 1 calc R
C20 C 0.7815(8) 0.9719(4) 0.5344(2) 0.0253(14) Uani 1 1 d .
H20 H 0.7540 1.0490 0.5359 0.030 Uiso 1 1 calc R
C21 C 0.8766(8) 0.9895(4) 0.6243(2) 0.0257(14) Uani 1 1 d .
C22 C 0.9020(8) 1.1046(4) 0.6204(2) 0.0288(15) Uani 1 1 d .
H22 H 0.9056 1.1448 0.5839 0.035 Uiso 1 1 calc R
C23 C 0.9217(9) 1.1592(5) 0.6689(3) 0.0349(17) Uani 1 1 d .
H23 H 0.9391 1.2371 0.6657 0.042 Uiso 1 1 calc R
C24 C 0.9165(10) 1.1022(5) 0.7231(3) 0.0378(18) Uani 1 1 d .
H24 H 0.9268 1.1410 0.7568 0.045 Uiso 1 1 calc R
C25 C 0.8962(9) 0.9887(5) 0.7269(2) 0.0325(16) Uani 1 1 d .
H25 H 0.8956 0.9493 0.7635 0.039 Uiso 1 1 calc R
C26 C 0.8769(8) 0.9309(4) 0.6787(2) 0.0237(14) Uani 1 1 d .
C27 C 0.8304(9) 0.7525(5) 0.7253(2) 0.0322(16) Uani 1 1 d .
H27 H 0.8279 0.7882 0.7608 0.039 Uiso 1 1 calc R
C28 C 0.8027(9) 0.6343(4) 0.7288(2) 0.0333(17) Uani 1 1 d .
C29 C 0.7946(11) 0.5805(5) 0.7844(3) 0.042(2) Uani 1 1 d .
H29 H 0.8145 0.6226 0.8160 0.051 Uiso 1 1 calc R
C30 C 0.7593(11) 0.4698(5) 0.7951(3) 0.042(2) Uani 1 1 d .
C31 C 0.7244(11) 0.4125(5) 0.7480(3) 0.044(2) Uani 1 1 d .
H31 H 0.6972 0.3363 0.7544 0.052 Uiso 1 1 calc R
C32 C 0.7273(9) 0.4608(5) 0.6927(3) 0.0340(16) Uani 1 1 d .
C33 C 0.7711(9) 0.5751(5) 0.6810(2) 0.0299(16) Uani 1 1 d .
C34 C 0.7537(14) 0.4196(6) 0.8568(3) 0.069(3) Uani 1 1 d .
H34A H 0.8438 0.4519 0.8740 0.083 Uiso 1 1 calc R
H34B H 0.6503 0.4456 0.8791 0.083 Uiso 1 1 calc R
C35 C 0.7647(13) 0.2986(6) 0.8671(3) 0.061(3) Uani 1 1 d .
H35A H 0.8667 0.2705 0.8448 0.073 Uiso 1 1 calc R
H35B H 0.6719 0.2647 0.8522 0.073 Uiso 1 1 calc R
C36 C 0.7630(13) 0.2611(5) 0.9309(3) 0.059(3) Uani 1 1 d .
H36A H 0.8628 0.2895 0.9438 0.071 Uiso 1 1 calc R
H36B H 0.6686 0.2989 0.9531 0.071 Uiso 1 1 calc R
C37 C 0.7546(15) 0.1432(6) 0.9481(3) 0.081(4) Uani 1 1 d .
H37A H 0.8485 0.1049 0.9260 0.097 Uiso 1 1 calc R
H37B H 0.6541 0.1145 0.9359 0.097 Uiso 1 1 calc R
C38 C 0.7546(13) 0.1103(5) 1.0111(3) 0.061(3) Uani 1 1 d .
H38A H 0.8575 0.1366 1.0226 0.073 Uiso 1 1 calc R
H38B H 0.6640 0.1520 1.0331 0.073 Uiso 1 1 calc R
C39 C 0.7392(16) -0.0086(7) 1.0309(3) 0.094(4) Uani 1 1 d .
H39A H 0.8320 -0.0501 1.0100 0.113 Uiso 1 1 calc R
H39B H 0.6382 -0.0358 1.0183 0.113 Uiso 1 1 calc R
C40 C 0.7340(13) -0.0397(6) 1.0941(3) 0.061(3) Uani 1 1 d .
H40A H 0.6366 -0.0030 1.1151 0.073 Uiso 1 1 calc R
H40B H 0.8313 -0.0089 1.1076 0.073 Uiso 1 1 calc R
C41 C 0.7290(15) -0.1612(7) 1.1112(3) 0.084(4) Uani 1 1 d .
H41A H 0.6298 -0.1910 1.0986 0.100 Uiso 1 1 calc R
H41B H 0.8244 -0.1978 1.0889 0.100 Uiso 1 1 calc R
C42 C 0.7291(13) -0.1957(5) 1.1735(3) 0.062(3) Uani 1 1 d .
H42A H 0.6297 -0.1638 1.1957 0.075 Uiso 1 1 calc R
H42B H 0.8244 -0.1622 1.1870 0.075 Uiso 1 1 calc R
C43 C 0.7348(14) -0.3180(6) 1.1883(3) 0.069(3) Uani 1 1 d .
H43A H 0.6361 -0.3501 1.1765 0.082 Uiso 1 1 calc R
H43B H 0.8303 -0.3499 1.1639 0.082 Uiso 1 1 calc R
C44 C 0.7446(14) -0.3569(5) 1.2488(3) 0.067(3) Uani 1 1 d .
H44A H 0.6467 -0.3281 1.2732 0.080 Uiso 1 1 calc R
H44B H 0.8410 -0.3230 1.2613 0.080 Uiso 1 1 calc R
C45 C 0.7563(14) -0.4784(6) 1.2611(3) 0.065(3) Uani 1 1 d .
H45A H 0.6600 -0.5135 1.2503 0.097 Uiso 1 1 calc R
H45B H 0.7617 -0.4939 1.3027 0.097 Uiso 1 1 calc R
H45C H 0.8551 -0.5083 1.2386 0.097 Uiso 1 1 calc R
C46 C 0.6823(10) 0.4003(5) 0.6425(3) 0.0369(17) Uani 1 1 d .
H46A H 0.6525 0.3239 0.6556 0.055 Uiso 1 1 calc R
H46B H 0.7757 0.3988 0.6117 0.055 Uiso 1 1 calc R
H46C H 0.5893 0.4388 0.6274 0.055 Uiso 1 1 calc R
C47 C 1.2289(10) 0.6998(4) 0.6216(2) 0.0305(16) Uani 1 1 d .
H47 H 1.1803 0.7115 0.6603 0.037 Uiso 1 1 calc R
C48 C 1.3921(9) 0.6724(4) 0.6129(3) 0.0314(16) Uani 1 1 d .
H48 H 1.4542 0.6660 0.6445 0.038 Uiso 1 1 calc R
C49 C 1.4641(9) 0.6543(4) 0.5572(2) 0.0296(15) Uani 1 1 d .
H49 H 1.5768 0.6347 0.5496 0.036 Uiso 1 1 calc R
C50 C 1.3679(9) 0.6653(5) 0.5123(3) 0.0363(17) Uani 1 1 d .
H50 H 1.4136 0.6541 0.4734 0.044 Uiso 1 1 calc R
C51 C 1.2049(9) 0.6927(5) 0.5259(2) 0.0322(16) Uani 1 1 d .
H51 H 1.1397 0.6988 0.4952 0.039 Uiso 1 1 calc R
N1 N 0.8491(7) 0.9265(4) 0.57753(18) 0.0265(12) Uani 1 1 d .
N2 N 0.8585(7) 0.8139(4) 0.67748(19) 0.0293(13) Uani 1 1 d .
N3 N 1.1325(7) 0.7113(3) 0.57918(19) 0.0231(12) Uani 1 1 d .
O1 O 0.8443(6) 0.7347(3) 0.51247(15) 0.0269(10) Uani 1 1 d .
O2 O 0.7755(6) 0.6172(3) 0.62772(16) 0.0325(11) Uani 1 1 d .
Zn1 Zn 0.88458(10) 0.75456(5) 0.59281(3) 0.0256(2) Uani 1 1 d .

loop_
_atom_site_aniso_label
_atom_site_aniso_U_11
_atom_site_aniso_U_22
_atom_site_aniso_U_33
_atom_site_aniso_U_23
_atom_site_aniso_U_13
_atom_site_aniso_U_12
C1 0.010(4) 0.032(3) 0.030(3) 0.007(2) -0.006(2) -0.003(3)
C2 0.023(5) 0.031(3) 0.035(3) 0.006(2) -0.014(3) -0.008(3)
C3 0.017(4) 0.032(3) 0.034(3) 0.007(2) -0.010(3) -0.004(3)
C4 0.016(4) 0.038(3) 0.028(3) 0.009(2) -0.003(3) 0.000(3)
C5 0.021(4) 0.031(3) 0.034(3) 0.007(2) -0.002(3) -0.002(3)
C6 0.017(4) 0.022(3) 0.031(3) 0.008(2) -0.005(2) 0.000(3)
C7 0.043(6) 0.030(3) 0.037(3) 0.004(2) -0.017(3) -0.004(3)
C8 0.022(5) 0.037(3) 0.038(3) 0.012(2) -0.010(3) 0.003(3)
C9 0.030(5) 0.033(3) 0.034(3) 0.005(2) -0.012(3) -0.003(3)
C10 0.029(5) 0.039(3) 0.035(3) 0.009(2) -0.017(3) 0.003(3)
C11 0.053(6) 0.043(3) 0.029(3) 0.012(3) -0.015(3) -0.006(4)
C12 0.055(6) 0.047(4) 0.035(3) 0.018(3) -0.014(3) -0.006(4)
C13 0.049(6) 0.049(4) 0.037(4) 0.016(3) -0.014(3) -0.014(4)
C14 0.065(7) 0.054(4) 0.050(4) 0.026(3) -0.024(4) -0.015(4)
C15 0.067(7) 0.054(4) 0.036(4) 0.021(3) -0.017(4) -0.012(4)
C16 0.076(8) 0.062(5) 0.058(5) 0.036(4) -0.031(4) -0.018(5)
C17 0.065(7) 0.049(4) 0.040(4) 0.018(3) -0.018(4) -0.010(4)
C18 0.072(8) 0.053(4) 0.061(5) 0.031(3) -0.032(4) -0.010(4)
C19 0.074(8) 0.052(4) 0.053(4) 0.028(3) -0.030(4) -0.013(4)
C20 0.021(4) 0.021(3) 0.034(3) 0.004(2) -0.007(3) -0.002(3)
C21 0.010(4) 0.022(3) 0.045(3) 0.002(2) -0.007(3) 0.007(3)
C22 0.017(4) 0.031(3) 0.037(3) 0.005(2) -0.004(3) 0.000(3)
C23 0.023(5) 0.031(3) 0.053(4) -0.007(3) -0.010(3) -0.001(3)
C24 0.035(6) 0.041(3) 0.042(4) -0.008(3) -0.017(3) 0.000(3)
C25 0.029(5) 0.035(3) 0.035(3) 0.000(2) -0.015(3) 0.004(3)
C26 0.011(4) 0.028(3) 0.034(3) -0.003(2) -0.006(2) 0.007(3)
C27 0.035(5) 0.036(3) 0.029(3) 0.004(2) -0.017(3) 0.004(3)
C28 0.039(6) 0.027(3) 0.033(3) 0.008(2) -0.008(3) 0.008(3)
C29 0.055(7) 0.034(3) 0.038(4) 0.005(3) -0.016(3) 0.014(3)
C30 0.053(7) 0.031(3) 0.039(4) 0.012(3) -0.002(3) 0.014(3)
C31 0.044(6) 0.033(3) 0.052(4) 0.014(3) -0.008(4) 0.004(3)
C32 0.024(5) 0.031(3) 0.047(4) 0.008(3) -0.013(3) 0.005(3)
C33 0.021(5) 0.034(3) 0.036(3) 0.010(2) -0.012(3) 0.001(3)
C34 0.109(10) 0.042(4) 0.050(4) 0.020(3) -0.005(5) 0.019(5)
C35 0.090(9) 0.047(4) 0.049(4) 0.017(3) -0.028(4) -0.005(4)
C36 0.088(9) 0.047(4) 0.043(4) 0.011(3) -0.024(4) 0.004(4)
C37 0.138(12) 0.062(5) 0.048(5) 0.021(4) -0.038(5) -0.009(6)
C38 0.091(9) 0.042(4) 0.055(4) 0.001(3) -0.031(5) 0.013(4)
C39 0.167(15) 0.069(5) 0.049(5) 0.020(4) -0.035(6) -0.005(6)
C40 0.093(9) 0.049(4) 0.045(4) 0.001(3) -0.026(4) 0.008(5)
C41 0.132(12) 0.069(5) 0.053(5) 0.024(4) -0.032(5) -0.017(6)
C42 0.102(10) 0.041(4) 0.046(4) 0.004(3) -0.027(4) 0.012(4)
C43 0.099(10) 0.064(5) 0.041(4) 0.013(3) -0.008(4) -0.006(5)
C44 0.103(10) 0.036(4) 0.064(5) 0.000(3) -0.029(5) 0.007(4)
C45 0.093(9) 0.056(4) 0.043(4) 0.007(3) -0.008(4) 0.003(5)
C46 0.035(5) 0.025(3) 0.054(4) 0.006(3) -0.019(3) 0.000(3)
C47 0.033(5) 0.025(3) 0.036(3) 0.002(2) -0.015(3) 0.004(3)
C48 0.025(5) 0.029(3) 0.042(3) 0.000(2) -0.017(3) 0.007(3)
C49 0.017(4) 0.025(3) 0.047(4) 0.006(2) -0.008(3) -0.004(3)
C50 0.025(5) 0.047(4) 0.037(3) 0.006(3) -0.008(3) -0.004(3)
C51 0.028(5) 0.036(3) 0.035(3) 0.006(2) -0.015(3) -0.008(3)
N1 0.023(4) 0.030(2) 0.029(2) 0.0032(18) -0.011(2) -0.003(2)
N2 0.032(4) 0.026(2) 0.032(3) 0.0074(19) -0.015(2) -0.002(2)
N3 0.020(4) 0.016(2) 0.034(3) 0.0036(17) -0.010(2) 0.005(2)
O1 0.025(3) 0.0216(18) 0.037(2) 0.0045(15) -0.0198(19) 0.0053(18)
O2 0.031(4) 0.034(2) 0.034(2) 0.0097(16) -0.016(2) -0.002(2)
Zn1 0.0237(5) 0.0224(3) 0.0323(4) 0.0062(2) -0.0131(3) -0.0004(3)

loop_
_atom_type_symbol
_atom_type_description
_atom_type_scat_dispersion_real
_atom_type_scat_dispersion_imag
_atom_type_scat_source
C C 0.0033 0.0016 'International Tables Vol C Tables 4.2.6.8 and 6.1.1.4'
H H 0.0000 0.0000 'International Tables Vol C Tables 4.2.6.8 and 6.1.1.4'
N N 0.0061 0.0033 'International Tables Vol C Tables 4.2.6.8 and 6.1.1.4'
O O 0.0106 0.0060 'International Tables Vol C Tables 4.2.6.8 and 6.1.1.4'
Zn Zn 0.2839 1.4301 'International Tables Vol C Tables 4.2.6.8 and 6.1.1.4'

loop_
_geom_angle_atom_site_label_1
_geom_angle_atom_site_label_2
_geom_angle_atom_site_label_3
_geom_angle
O1 C1 C2 118.2(5)
O1 C1 C6 123.8(5)
C2 C1 C6 118.0(5)
C3 C2 C1 119.6(5)
C3 C2 C7 122.4(5)
C1 C2 C7 118.0(5)
C2 C3 C4 123.6(5)
C5 C4 C3 117.6(5)
C5 C4 C8 121.7(5)
C3 C4 C8 120.7(5)
C4 C5 C6 121.6(5)
C20 C6 C1 123.8(5)
C20 C6 C5 116.5(5)
C1 C6 C5 119.7(5)
C4 C8 C9 111.5(6)
C10 C9 C8 110.2(6)
C9 C10 C11 111.7(6)
C12 C11 C10 111.7(7)
C13 C12 C11 114.6(7)
C14 C13 C12 112.4(7)
C13 C14 C15 115.0(7)
C16 C15 C14 113.4(8)
C15 C16 C17 115.2(8)
C18 C17 C16 112.4(8)
C17 C18 C19 113.5(8)
N1 C20 C6 126.6(5)
C22 C21 N1 124.7(5)
C22 C21 C26 118.9(5)
N1 C21 C26 116.5(4)
C23 C22 C21 120.3(5)
C22 C23 C24 121.1(5)
C25 C24 C23 118.8(5)
C24 C25 C26 121.6(5)
C25 C26 C21 119.3(5)
C25 C26 N2 126.3(5)
C21 C26 N2 114.5(4)
N2 C27 C28 125.2(5)
C29 C28 C33 120.3(5)
C29 C28 C27 116.3(5)
C33 C28 C27 123.2(5)
C30 C29 C28 122.9(6)
C29 C30 C31 116.5(5)
C29 C30 C34 118.8(6)
C31 C30 C34 124.6(6)
C32 C31 C30 123.4(6)
C31 C32 C33 120.1(6)
C31 C32 C46 123.3(5)
C33 C32 C46 116.6(5)
O2 C33 C28 125.0(5)
O2 C33 C32 118.3(5)
C28 C33 C32 116.7(5)
C35 C34 C30 119.8(6)
C34 C35 C36 113.7(6)
C37 C36 C35 119.5(6)
C36 C37 C38 117.6(7)
C39 C38 C37 119.4(6)
C38 C39 C40 118.7(7)
C39 C40 C41 116.5(6)
C42 C41 C40 118.1(7)
C41 C42 C43 116.5(6)
C44 C43 C42 118.8(6)
C43 C44 C45 117.1(6)
N3 C47 C48 124.4(6)
C47 C48 C49 118.6(6)
C48 C49 C50 118.5(7)
C51 C50 C49 118.3(6)
N3 C51 C50 124.5(6)
C20 N1 C21 120.7(5)
C20 N1 Zn1 124.6(4)
C21 N1 Zn1 113.6(3)
C27 N2 C26 120.8(5)
C27 N2 Zn1 125.2(4)
C26 N2 Zn1 114.0(3)
C51 N3 C47 115.8(6)
C51 N3 Zn1 120.0(4)
C47 N3 Zn1 124.2(4)
C1 O1 Zn1 130.1(4)
C33 O2 Zn1 128.0(4)
O1 Zn1 O2 96.54(16)
O1 Zn1 N3 95.72(18)
O2 Zn1 N3 104.85(18)
O1 Zn1 N1 88.33(16)
O2 Zn1 N1 143.4(2)
N3 Zn1 N1 110.72(19)
O1 Zn1 N2 160.2(2)
O2 Zn1 N2 87.40(17)
N3 Zn1 N2 102.0(2)
N1 Zn1 N2 77.32(17)

loop_
_geom_bond_atom_site_label_1
_geom_bond_atom_site_label_2
_geom_bond_distance
C1 O1 1.309(7)
C1 C2 1.425(8)
C1 C6 1.426(8)
C2 C3 1.372(8)
C2 C7 1.506(8)
C3 C4 1.408(8)
C4 C5 1.372(8)
C4 C8 1.524(8)
C5 C6 1.428(8)
C6 C20 1.423(8)
C8 C9 1.554(8)
C9 C10 1.541(8)
C10 C11 1.552(9)
C11 C12 1.532(9)
C12 C13 1.528(9)
C13 C14 1.524(9)
C14 C15 1.533(9)
C15 C16 1.519(10)
C16 C17 1.528(10)
C17 C18 1.522(10)
C18 C19 1.540(10)
C20 N1 1.300(7)
C21 C22 1.403(7)
C21 N1 1.409(7)
C21 C26 1.413(7)
C22 C23 1.368(8)
C23 C24 1.397(8)
C24 C25 1.378(8)
C25 C26 1.382(8)
C26 N2 1.424(7)
C27 N2 1.297(7)
C27 C28 1.444(8)
C28 C29 1.408(8)
C28 C33 1.413(8)
C29 C30 1.374(8)
C30 C31 1.393(9)
C30 C34 1.520(8)
C31 C32 1.380(8)
C32 C33 1.434(8)
C32 C46 1.503(8)
C33 O2 1.308(6)
C34 C35 1.465(9)
C35 C36 1.524(9)
C36 C37 1.453(9)
C37 C38 1.495(9)
C38 C39 1.482(10)
C39 C40 1.492(9)
C40 C41 1.494(10)
C41 C42 1.483(9)
C42 C43 1.493(9)
C43 C44 1.470(9)
C44 C45 1.477(9)
C47 N3 1.348(8)
C47 C48 1.370(10)
C48 C49 1.378(8)
C49 C50 1.392(9)
C50 C51 1.376(10)
C51 N3 1.330(8)
N1 Zn1 2.098(5)
N2 Zn1 2.115(5)
N3 Zn1 2.086(6)
O1 Zn1 1.971(4)
O2 Zn1 1.985(4)

loop_
_geom_torsion_atom_site_label_1
_geom_torsion_atom_site_label_2
_geom_torsion_atom_site_label_3
_geom_torsion_atom_site_label_4
_geom_torsion
O1 C1 C2 C3 179.8(6)
C6 C1 C2 C3 -0.9(9)
O1 C1 C2 C7 -1.1(9)
C6 C1 C2 C7 178.2(6)
C1 C2 C3 C4 0.6(10)
C7 C2 C3 C4 -178.5(6)
C2 C3 C4 C5 -0.5(10)
C2 C3 C4 C8 178.7(6)
C3 C4 C5 C6 0.6(9)
C8 C4 C5 C6 -178.5(6)
O1 C1 C6 C20 -1.6(10)
C2 C1 C6 C20 179.2(6)
O1 C1 C6 C5 -179.7(6)
C2 C1 C6 C5 1.0(9)
C4 C5 C6 C20 -179.2(6)
C4 C5 C6 C1 -1.0(9)
C5 C4 C8 C9 94.7(7)
C3 C4 C8 C9 -84.4(7)
C4 C8 C9 C10 -175.8(5)
C8 C9 C10 C11 170.9(5)
C9 C10 C11 C12 -179.0(5)
C10 C11 C12 C13 176.0(5)
C11 C12 C13 C14 -175.8(6)
C12 C13 C14 C15 177.6(6)
C13 C14 C15 C16 -179.0(6)
C14 C15 C16 C17 178.4(6)
C15 C16 C17 C18 179.8(7)
C16 C17 C18 C19 177.9(7)
C1 C6 C20 N1 1.0(10)
C5 C6 C20 N1 179.2(6)
N1 C21 C22 C23 177.5(6)
C26 C21 C22 C23 -2.0(10)
C21 C22 C23 C24 -0.2(10)
C22 C23 C24 C25 2.0(11)
C23 C24 C25 C26 -1.7(11)
C24 C25 C26 C21 -0.4(10)
C24 C25 C26 N2 178.6(7)
C22 C21 C26 C25 2.2(9)
N1 C21 C26 C25 -177.3(6)
C22 C21 C26 N2 -176.9(6)
N1 C21 C26 N2 3.6(8)
N2 C27 C28 C29 172.4(7)
N2 C27 C28 C33 -12.9(11)
C33 C28 C29 C30 1.1(12)
C27 C28 C29 C30 176.0(7)
C28 C29 C30 C31 -2.6(12)
C28 C29 C30 C34 180.0(8)
C29 C30 C31 C32 1.3(12)
C34 C30 C31 C32 178.6(8)
C30 C31 C32 C33 1.4(12)
C30 C31 C32 C46 -177.2(7)
C29 C28 C33 O2 -180.0(7)
C27 C28 C33 O2 5.5(11)
C29 C28 C33 C32 1.6(10)
C27 C28 C33 C32 -172.9(7)
C31 C32 C33 O2 178.7(7)
C46 C32 C33 O2 -2.7(10)
C31 C32 C33 C28 -2.8(10)
C46 C32 C33 C28 175.8(6)
C29 C30 C34 C35 -162.0(9)
C31 C30 C34 C35 20.8(14)
C30 C34 C35 C36 178.1(8)
C34 C35 C36 C37 173.1(9)
C35 C36 C37 C38 179.5(9)
C36 C37 C38 C39 177.4(10)
C37 C38 C39 C40 -178.1(10)
C38 C39 C40 C41 -176.2(10)
C39 C40 C41 C42 178.1(10)
C40 C41 C42 C43 -176.2(9)
C41 C42 C43 C44 176.6(9)
C42 C43 C44 C45 -177.7(9)
N3 C47 C48 C49 -0.5(8)
C47 C48 C49 C50 0.4(8)
C48 C49 C50 C51 -0.6(8)
C49 C50 C51 N3 1.1(8)
C6 C20 N1 C21 -179.0(6)
C6 C20 N1 Zn1 -11.3(10)
C22 C21 N1 C20 -28.0(10)
C26 C21 N1 C20 151.5(6)
C22 C21 N1 Zn1 163.0(5)
C26 C21 N1 Zn1 -17.5(7)
C28 C27 N2 C26 177.1(7)
C28 C27 N2 Zn1 -3.8(10)
C25 C26 N2 C27 12.0(10)
C21 C26 N2 C27 -168.9(6)
C25 C26 N2 Zn1 -167.1(6)
C21 C26 N2 Zn1 12.0(7)
C50 C51 N3 C47 -1.2(7)
C50 C51 N3 Zn1 179.1(4)
C48 C47 N3 C51 0.9(7)
C48 C47 N3 Zn1 -179.4(4)
C2 C1 O1 Zn1 -166.8(4)
C6 C1 O1 Zn1 14.0(9)
C28 C33 O2 Zn1 19.3(10)
C32 C33 O2 Zn1 -162.3(5)
C1 O1 Zn1 O2 126.0(5)
C1 O1 Zn1 N3 -128.3(5)
C1 O1 Zn1 N1 -17.6(5)
C1 O1 Zn1 N2 25.4(8)
C33 O2 Zn1 O1 173.5(5)
C33 O2 Zn1 N3 75.8(5)
C33 O2 Zn1 N1 -90.5(6)
C33 O2 Zn1 N2 -25.9(5)
C51 N3 Zn1 O1 5.7(4)
C47 N3 Zn1 O1 -173.9(4)
C51 N3 Zn1 O2 104.1(4)
C47 N3 Zn1 O2 -75.6(4)
C51 N3 Zn1 N1 -84.6(4)
C47 N3 Zn1 N1 95.7(4)
C51 N3 Zn1 N2 -165.5(4)
C47 N3 Zn1 N2 14.9(4)
C20 N1 Zn1 O1 15.8(6)
C21 N1 Zn1 O1 -175.8(4)
C20 N1 Zn1 O2 -83.0(6)
C21 N1 Zn1 O2 85.5(5)
C20 N1 Zn1 N3 111.2(5)
C21 N1 Zn1 N3 -80.3(4)
C20 N1 Zn1 N2 -150.6(6)
C21 N1 Zn1 N2 17.9(4)
C27 N2 Zn1 O1 120.4(6)
C26 N2 Zn1 O1 -60.5(7)
C27 N2 Zn1 O2 18.2(6)
C26 N2 Zn1 O2 -162.7(4)
C27 N2 Zn1 N3 -86.4(6)
C26 N2 Zn1 N3 92.7(4)
C27 N2 Zn1 N1 164.7(6)
C26 N2 Zn1 N1 -16.2(4)
